data_1536818
loop_
_publ_author_name
'Koehler, J.'
'Roisnel, T.'
'van Wuellen, L.'
'Simon, A.'
'Cordier, S.'
'Somer, M.'
'Poulain, M.'

_publ_section_title
;
 Structures and properties of Nb O F3 and Ta O F3 - with a remark to the
 O/F ordering in the Sn F4 type structure
;
_journal_name_full 'Zeitschrift fuer Anorganische und Allgemeine Chemie'
_journal_page_first 2683
_journal_page_last 2690
_journal_volume 628
_journal_year 2002
_chemical_formula_sum 'F3 Nb O'
_chemical_name_systematic 'Nb O F3'
_space_group_IT_number 139
_symmetry_space_group_name_Hall '-I 4 2'
_symmetry_space_group_name_H-M 'I 4/m m m'
_cell_angle_alpha 90
_cell_angle_beta 90
_cell_angle_gamma 90
_cell_formula_units_Z 2
_cell_length_a 3.9675
_cell_length_b 3.9675
_cell_length_c 8.4033
_cell_volume 132.277
_citation_journal_id_ASTM ZAACAB
_cod_data_source_file Koehler_ZAACAB_2002_815.cif
_cod_data_source_block F3Nb1O1
_cod_original_cell_volume 132.2768
_cod_original_formula_sum 'F3 Nb1 O1'
_cod_database_code 1536818

loop_
_symmetry_equiv_pos_as_xyz
x,y,z
-y,x,z
-x,-y,z
y,-x,z
x,-y,-z
y,x,-z
-x,y,-z
-y,-x,-z
-x,-y,-z
y,-x,-z
x,y,-z
-y,x,-z
-x,y,z
-y,-x,z
x,-y,z
y,x,z
x+1/2,y+1/2,z+1/2
-y+1/2,x+1/2,z+1/2
-x+1/2,-y+1/2,z+1/2
y+1/2,-x+1/2,z+1/2
x+1/2,-y+1/2,-z+1/2
y+1/2,x+1/2,-z+1/2
-x+1/2,y+1/2,-z+1/2
-y+1/2,-x+1/2,-z+1/2
-x+1/2,-y+1/2,-z+1/2
y+1/2,-x+1/2,-z+1/2
x+1/2,y+1/2,-z+1/2
-y+1/2,x+1/2,-z+1/2
-x+1/2,y+1/2,z+1/2
-y+1/2,-x+1/2,z+1/2
x+1/2,-y+1/2,z+1/2
y+1/2,x+1/2,z+1/2

loop_
_atom_site_label
_atom_site_type_symbol
_atom_site_fract_x
_atom_site_fract_y
_atom_site_fract_z
_atom_site_occupancy
_atom_site_U_iso_or_equiv
Nb1 Nb+5 0 0 0 1 0.0
F1 F-1 0.5 0 0 0.725 0.0
O2 O-2 0 0 0.2196 0.225 0.0
F2 F-1 0 0 0.2196 0.775 0.0
O1 O-2 0.5 0 0 0.275 0.0
